data_4508390
loop_
_publ_author_name
'Ivanova, Bojidarka'
'Spiteller, Michael'

_publ_section_title
;
 On the application of the organic barbiturates as NLO materials
;
_journal_name_full 'Crystal Growth and Design'
_journal_page_first 2470
_journal_page_last 2474
_journal_paper_doi 10.1021/cg100284r
_journal_volume 10
_journal_year 2010
_chemical_formula_moiety 'C6H8NO, C4H3N2O3, 2(O)'
_chemical_formula_sum 'C10 H11 N3 O6'
_chemical_formula_weight 269.22
_space_group_IT_number 2
_symmetry_cell_setting triclinic
_symmetry_space_group_name_Hall '-P 1'
_symmetry_space_group_name_H-M 'P -1'
_atom_sites_solution_hydrogens geom
_atom_sites_solution_primary direct
_atom_sites_solution_secondary difmap
_audit_creation_method SHELXL-97
_cell_angle_alpha 85.739(10)
_cell_angle_beta 71.753(10)
_cell_angle_gamma 80.117(10)
_cell_formula_units_Z 2
_cell_length_a 6.743(2)
_cell_length_b 9.360(3)
_cell_length_c 10.654(3)
_cell_measurement_temperature 300(2)
_cell_volume 629.0(3)
_computing_cell_refinement 'Bruker SAINT'
_computing_data_collection 'Bruker GIS'
_computing_data_reduction 'Bruker SAINT'
_computing_molecular_graphics 'Bruker APEX2'
_computing_structure_refinement 'SHELXL-97 (Sheldrick, 2008)'
_computing_structure_solution 'SHELXS-97 (Sheldrick, 2008)'
_diffrn_ambient_temperature 300(2)
_diffrn_measured_fraction_theta_full 0.983
_diffrn_measured_fraction_theta_max 0.983
_diffrn_measurement_device_type 'Bruker SMART X2S'
_diffrn_measurement_method '\w scans'
_diffrn_radiation_monochromator 'doubly curved silicon crystal'
_diffrn_radiation_source 'micro-focus sealed tube'
_diffrn_radiation_type MoK\a
_diffrn_radiation_wavelength 0.71073
_diffrn_reflns_av_R_equivalents 0.0348
_diffrn_reflns_av_sigmaI/netI 0.0458
_diffrn_reflns_limit_h_max 8
_diffrn_reflns_limit_h_min -8
_diffrn_reflns_limit_k_max 11
_diffrn_reflns_limit_k_min -11
_diffrn_reflns_limit_l_max 12
_diffrn_reflns_limit_l_min -12
_diffrn_reflns_number 6052
_diffrn_reflns_theta_full 25.08
_diffrn_reflns_theta_max 25.08
_diffrn_reflns_theta_min 2.01
_exptl_absorpt_coefficient_mu 0.119
_exptl_absorpt_correction_T_max 0.9880
_exptl_absorpt_correction_T_min 0.9740
_exptl_absorpt_correction_type multi-scan
_exptl_crystal_colour yellow
_exptl_crystal_density_diffrn 1.421
_exptl_crystal_density_method 'not measured'
_exptl_crystal_description plate
_exptl_crystal_F_000 238
_exptl_crystal_size_max 0.38
_exptl_crystal_size_mid 0.22
_exptl_crystal_size_min 0.12
_refine_diff_density_max 0.453
_refine_diff_density_min -0.361
_refine_diff_density_rms 0.099
_refine_ls_extinction_method none
_refine_ls_goodness_of_fit_ref 0.797
_refine_ls_hydrogen_treatment constr
_refine_ls_matrix_type full
_refine_ls_number_parameters 173
_refine_ls_number_reflns 2194
_refine_ls_number_restraints 0
_refine_ls_restrained_S_all 0.797
_refine_ls_R_factor_all 0.0891
_refine_ls_R_factor_gt 0.0543
_refine_ls_shift/su_max 0.000
_refine_ls_shift/su_mean 0.000
_refine_ls_structure_factor_coef Fsqd
_refine_ls_weighting_details 'calc w=1/[\s^2^(Fo^2^)+(0.1652P)^2^+0.3135P] where P=(Fo^2^+2Fc^2^)/3'
_refine_ls_weighting_scheme calc
_refine_ls_wR_factor_gt 0.1637
_refine_ls_wR_factor_ref 0.2047
_reflns_number_gt 1463
_reflns_number_total 2230
_reflns_threshold_expression >2sigma(I)
_cod_data_source_file Struct-68.cif
_cod_data_source_block bi68
_cod_depositor_comments
;
The following automatic conversions were performed:

'_symmetry_cell_setting' value 'Triclinic' changed to 'triclinic'
according to the built-in table from CIF Core dictionary named
'cif_core.dic' version 2.4.1 from 2010-06-29.

Automatic conversion script
Id: cif_fix_values 1891 2012-01-12 08:04:46Z andrius 
;
_cod_database_code 4508390

loop_
_symmetry_equiv_pos_as_xyz
'x, y, z'
'-x, -y, -z'

loop_
_atom_site_label
_atom_site_type_symbol
_atom_site_fract_x
_atom_site_fract_y
_atom_site_fract_z
_atom_site_U_iso_or_equiv
_atom_site_adp_type
_atom_site_occupancy
_atom_site_symmetry_multiplicity
_atom_site_calc_flag
_atom_site_refinement_flags
O1 O 0.3441(4) 0.5583(2) 0.2040(2) 0.0503(6) Uani 1 1 d .
O1S O 0.6225(5) 0.4872(3) 0.3691(3) 0.0723(8) Uani 1 1 d .
O2S O 0.0466(5) 0.3975(3) 0.5941(3) 0.0815(9) Uani 1 1 d .
O2 O 0.0947(4) 0.3137(2) -0.0511(3) 0.0535(7) Uani 1 1 d .
O3 O 0.3687(4) -0.0203(2) 0.4015(2) 0.0538(7) Uani 1 1 d .
N1 N 0.2209(4) 0.4335(2) 0.0779(2) 0.0384(7) Uani 1 1 d .
H1 H 0.1285 0.5088 0.0762 0.046 Uiso 1 1 calc R
N2 N 0.3632(4) 0.1964(2) 0.0219(2) 0.0348(6) Uani 1 1 d .
H2 H 0.3625 0.1185 -0.0159 0.042 Uiso 1 1 calc R
O4 O 0.6330(3) 0.0727(2) 0.0899(2) 0.0443(6) Uani 1 1 d .
C1 C 0.3607(5) 0.4415(3) 0.1479(3) 0.0382(7) Uani 1 1 d .
C2 C 0.2191(5) 0.3151(3) 0.0116(3) 0.0363(7) Uani 1 1 d .
C3 C 0.5071(5) 0.3170(3) 0.1503(3) 0.0436(8) Uani 1 1 d .
H3 H 0.6054 0.3182 0.1948 0.052 Uiso 1 1 calc R
C4 C 0.5095(4) 0.1926(3) 0.0884(3) 0.0346(7) Uani 1 1 d .
C5 C 0.5049(6) -0.1594(4) 0.3879(4) 0.0651(11) Uani 1 1 d .
H5A H 0.4209 -0.2347 0.4230 0.098 Uiso 1 1 calc R
H5B H 0.6046 -0.1597 0.4354 0.098 Uiso 1 1 calc R
H5C H 0.5795 -0.1761 0.2961 0.098 Uiso 1 1 calc R
C6 C 0.2223(5) -0.0002(3) 0.3389(3) 0.0377(7) Uani 1 1 d .
C7 C 0.1958(5) -0.1025(3) 0.2603(3) 0.0408(8) Uani 1 1 d .
H7 H 0.2832 -0.1920 0.2470 0.049 Uiso 1 1 calc R
C8 C 0.0387(5) -0.0688(3) 0.2030(3) 0.0420(8) Uani 1 1 d .
H8 H 0.0189 -0.1367 0.1503 0.050 Uiso 1 1 calc R
N3 N -0.0878(4) 0.0597(3) 0.2207(3) 0.0432(7) Uani 1 1 d .
H9 H -0.1851 0.0786 0.1828 0.052 Uiso 1 1 calc R
C10 C -0.0641(5) 0.1603(3) 0.2974(3) 0.0449(8) Uani 1 1 d .
H10 H -0.1533 0.2491 0.3088 0.054 Uiso 1 1 calc R
C11 C 0.0882(5) 0.1331(3) 0.3580(3) 0.0440(8) Uani 1 1 d .
H11 H 0.1032 0.2021 0.4114 0.053 Uiso 1 1 calc R

loop_
_atom_site_aniso_label
_atom_site_aniso_U_11
_atom_site_aniso_U_22
_atom_site_aniso_U_33
_atom_site_aniso_U_23
_atom_site_aniso_U_13
_atom_site_aniso_U_12
O1 0.0622(14) 0.0305(12) 0.0667(16) -0.0179(10) -0.0325(12) 0.0015(10)
O1S 0.090(2) 0.0578(16) 0.082(2) -0.0119(14) -0.0463(17) -0.0014(15)
O2S 0.0762(19) 0.083(2) 0.083(2) -0.0150(16) -0.0188(16) -0.0122(16)
O2 0.0604(14) 0.0363(13) 0.0802(17) -0.0168(11) -0.0511(13) 0.0107(10)
O3 0.0625(14) 0.0453(13) 0.0671(16) -0.0123(11) -0.0452(13) 0.0078(11)
N1 0.0402(14) 0.0251(13) 0.0553(16) -0.0086(11) -0.0265(12) 0.0061(10)
N2 0.0385(13) 0.0254(12) 0.0451(15) -0.0086(10) -0.0208(11) 0.0015(10)
O4 0.0474(12) 0.0290(11) 0.0656(15) -0.0134(10) -0.0344(11) 0.0075(9)
C1 0.0444(17) 0.0301(16) 0.0454(18) -0.0078(13) -0.0207(14) -0.0040(13)
C2 0.0381(16) 0.0260(15) 0.0488(18) -0.0068(13) -0.0204(14) 0.0003(12)
C3 0.0489(18) 0.0329(17) 0.060(2) -0.0118(14) -0.0347(16) 0.0024(14)
C4 0.0353(15) 0.0288(15) 0.0427(17) -0.0066(12) -0.0168(13) -0.0013(12)
C5 0.066(2) 0.053(2) 0.084(3) -0.0115(19) -0.046(2) 0.0147(18)
C6 0.0441(17) 0.0348(16) 0.0394(17) -0.0006(13) -0.0214(14) -0.0038(13)
C7 0.0414(17) 0.0328(16) 0.0502(19) -0.0073(13) -0.0171(14) -0.0025(13)
C8 0.0458(18) 0.0374(17) 0.0482(18) -0.0113(14) -0.0194(15) -0.0068(14)
N3 0.0405(14) 0.0454(16) 0.0508(16) -0.0060(12) -0.0248(13) -0.0037(12)
C10 0.0475(18) 0.0405(18) 0.0489(19) -0.0083(15) -0.0206(16) 0.0016(14)
C11 0.0537(19) 0.0359(17) 0.0493(19) -0.0106(14) -0.0259(16) -0.0024(14)

loop_
_atom_type_symbol
_atom_type_description
_atom_type_scat_dispersion_real
_atom_type_scat_dispersion_imag
_atom_type_scat_source
C C 0.0033 0.0016 'International Tables Vol C Tables 4.2.6.8 and 6.1.1.4'
H H 0.0000 0.0000 'International Tables Vol C Tables 4.2.6.8 and 6.1.1.4'
N N 0.0061 0.0033 'International Tables Vol C Tables 4.2.6.8 and 6.1.1.4'
O O 0.0106 0.0060 'International Tables Vol C Tables 4.2.6.8 and 6.1.1.4'

loop_
_geom_angle_atom_site_label_1
_geom_angle_atom_site_label_2
_geom_angle_atom_site_label_3
_geom_angle
C6 O3 C5 117.4(3)
C2 N1 C1 124.8(2)
C2 N1 H1 117.6
C1 N1 H1 117.6
C2 N2 C4 124.7(2)
C2 N2 H2 117.7
C4 N2 H2 117.7
O1 C1 N1 117.8(3)
O1 C1 C3 125.9(3)
N1 C1 C3 116.3(2)
O2 C2 N1 122.5(3)
O2 C2 N2 122.2(3)
N1 C2 N2 115.3(3)
C4 C3 C1 121.7(3)
C4 C3 H3 119.2
C1 C3 H3 119.2
O4 C4 C3 125.5(3)
O4 C4 N2 117.3(2)
C3 C4 N2 117.2(3)
O3 C5 H5A 109.5
O3 C5 H5B 109.5
H5A C5 H5B 109.5
O3 C5 H5C 109.5
H5A C5 H5C 109.5
H5B C5 H5C 109.5
O3 C6 C7 124.3(3)
O3 C6 C11 116.0(3)
C7 C6 C11 119.7(3)
C8 C7 C6 118.4(3)
C8 C7 H7 120.8
C6 C7 H7 120.8
N3 C8 C7 121.5(3)
N3 C8 H8 119.2
C7 C8 H8 119.2
C8 N3 C10 120.6(3)
C8 N3 H9 119.7
C10 N3 H9 119.7
N3 C10 C11 120.7(3)
N3 C10 H10 119.6
C11 C10 H10 119.6
C10 C11 C6 119.0(3)
C10 C11 H11 120.5
C6 C11 H11 120.5

loop_
_geom_bond_atom_site_label_1
_geom_bond_atom_site_label_2
_geom_bond_distance
O1 C1 1.257(3)
O2 C2 1.227(4)
O3 C6 1.335(3)
O3 C5 1.447(4)
N1 C2 1.361(4)
N1 C1 1.387(4)
N1 H1 0.8600
N2 C2 1.367(3)
N2 C4 1.378(3)
N2 H2 0.8600
O4 C4 1.280(3)
C1 C3 1.397(4)
C3 C4 1.375(4)
C3 H3 0.9300
C5 H5A 0.9600
C5 H5B 0.9600
C5 H5C 0.9600
C6 C7 1.386(4)
C6 C11 1.397(4)
C7 C8 1.363(4)
C7 H7 0.9300
C8 N3 1.338(4)
C8 H8 0.9300
N3 C10 1.352(4)
N3 H9 0.8600
C10 C11 1.355(4)
C10 H10 0.9300
C11 H11 0.9300
